data_7219511
loop_
_publ_author_name
'da Silva, Cameron Capeletti'
'Martins, Felipe T.'

_publ_section_title
;
 The Enantiopreference in the Solid State Probed in Lamivudine Crystal
 Forms with Mandelic Acid
;
_journal_name_full 'RSC Adv.'
_journal_paper_doi 10.1039/C5RA01398D
_journal_year 2015
_chemical_absolute_configuration rmad
_chemical_compound_source 'Crystal Screening'
_chemical_formula_moiety 'C8 H12 N3 O3 S, C8 H7 O3, C8 H8 O3, 3(H2O)'
_chemical_formula_sum 'C24 H33 N3 O12 S'
_chemical_formula_weight 587.59
_chemical_name_common 'S-mandelic acid cocrystal of lamivudine R-mandelate trihydrate'
_chemical_name_systematic
'S-mandelic acid cocrystal of 4-amino-1-[(2R,5S)-2-(hydroxymethyl)-1,3-oxathiolan-5-yl]-(1H)-pyrimidin-2-one        R-mandelate trihydrate'
_space_group_IT_number 5
_symmetry_cell_setting monoclinic
_symmetry_Int_Tables_number 5
_symmetry_space_group_name_Hall 'C 2y'
_symmetry_space_group_name_H-M 'C 1 2 1'
_atom_sites_solution_hydrogens mixed
_audit_creation_date 2015-01-21T11:25:47-00:00
_audit_creation_method 'WinGX routine CIF_UPDATE'
_audit_update_record
;
2015-01-23 deposited with the CCDC.
2015-02-04 downloaded from the CCDC.
;
_cell_angle_alpha 90
_cell_angle_beta 95.689(4)
_cell_angle_gamma 90
_cell_formula_units_Z 4
_cell_length_a 57.018(4)
_cell_length_b 5.1662(4)
_cell_length_c 9.3289(6)
_cell_measurement_reflns_used 5088
_cell_measurement_temperature 150(2)
_cell_measurement_theta_max 66.51
_cell_measurement_theta_min 5.43
_cell_volume 2734.4(3)
_computing_structure_refinement 'SHELXL-2014 (Sheldrick, 2014)'
_diffrn_ambient_temperature 150(2)
_diffrn_measured_fraction_theta_full 0.951
_diffrn_measured_fraction_theta_max 0.951
_diffrn_radiation_type CuK\a
_diffrn_radiation_wavelength 1.54178
_diffrn_reflns_av_R_equivalents 0.0627
_diffrn_reflns_limit_h_max 68
_diffrn_reflns_limit_h_min -66
_diffrn_reflns_limit_k_max 6
_diffrn_reflns_limit_k_min -4
_diffrn_reflns_limit_l_max 10
_diffrn_reflns_limit_l_min -10
_diffrn_reflns_number 8457
_diffrn_reflns_theta_full 67.57
_diffrn_reflns_theta_max 67.57
_diffrn_reflns_theta_min 5.43
_exptl_absorpt_coefficient_mu 1.655
_exptl_absorpt_correction_T_max 0.905
_exptl_absorpt_correction_T_min 0.667
_exptl_absorpt_correction_type multi-scan
_exptl_absorpt_process_details
;
Sheldrick, G. M.: SADABS  Bruker AXS area detector scaling and absorption, version 
2008/1, University of Gttingen, Germany 2008
;
_exptl_crystal_colour colourless
_exptl_crystal_density_diffrn 1.427
_exptl_crystal_density_method 'not measured'
_exptl_crystal_description needle
_exptl_crystal_F_000 1240
_exptl_crystal_size_max 0.30
_exptl_crystal_size_mid 0.08
_exptl_crystal_size_min 0.06
_refine_diff_density_max 0.553
_refine_diff_density_min -0.496
_refine_diff_density_rms 0.08
_refine_ls_abs_structure_details
;
 Classical Flack method preferred over Parsons because s.u. lower.
;
_refine_ls_abs_structure_Flack 0.01(5)
_refine_ls_extinction_method none
_refine_ls_goodness_of_fit_ref 1.073
_refine_ls_hydrogen_treatment constr
_refine_ls_matrix_type full
_refine_ls_number_parameters 361
_refine_ls_number_reflns 3766
_refine_ls_number_restraints 1
_refine_ls_restrained_S_all 1.072
_refine_ls_R_factor_all 0.0996
_refine_ls_R_factor_gt 0.0677
_refine_ls_shift/su_max 0.001
_refine_ls_shift/su_mean 0
_refine_ls_structure_factor_coef Fsqd
_refine_ls_weighting_details 'w=1/[\s^2^(Fo^2^)+(0.1307P)^2^+4.4013P] where P=(Fo^2^+2Fc^2^)/3'
_refine_ls_weighting_scheme calc
_refine_ls_wR_factor_gt 0.1921
_refine_ls_wR_factor_ref 0.2133
_reflns_number_gt 3169
_reflns_number_total 3766
_reflns_threshold_expression 'I > 2\s(I)'
_cod_data_source_file c5ra01398d2.cif
_cod_data_source_block CCDC1023761
_cod_original_sg_symbol_H-M 'C 2'
_cod_database_code 7219511

loop_
_symmetry_equiv_pos_as_xyz
'x, y, z'
'-x, y, -z'
'x+1/2, y+1/2, z'
'-x+1/2, y+1/2, -z'

loop_
_atom_site_label
_atom_site_type_symbol
_atom_site_fract_x
_atom_site_fract_y
_atom_site_fract_z
_atom_site_U_iso_or_equiv
_atom_site_adp_type
_atom_site_occupancy
_atom_site_calc_flag
O1' O 0.20775(8) 0.1667(9) 0.2567(5) 0.0412(11) Uani 1 d
S3' S 0.24035(3) 0.4945(3) 0.35945(16) 0.0375(4) Uani 1 d
O1XB O 0.10219(9) 0.7660(11) 1.0681(5) 0.0479(12) Uani 1 d
H1XB H 0.1084 0.6457 1.1193 0.072 Uiso 1 calc
O2W O 0.15167(11) 0.7764(15) 0.6904(6) 0.0693(18) Uani 1 d
H12W H 0.1391 0.8463 0.6705 0.104 Uiso 1 d
H22W H 0.16 0.82 0.6286 0.104 Uiso 1 d
O1YB O 0.11599(10) 0.5426(10) 0.8907(5) 0.0509(13) Uani 1 d
O3W O 0.16411(11) 0.2667(16) 0.7696(7) 0.0748(19) Uani 1 d
H13W H 0.1632 0.4176 0.7445 0.112 Uiso 1 d
H23W H 0.1628 0.1637 0.6673 0.112 Uiso 1 d
O1XA O 0.12531(10) 0.0872(11) 0.3926(5) 0.0511(13) Uani 1 d
O1YA O 0.11883(9) 0.3789(11) 0.2198(5) 0.0474(12) Uani 1 d
O2 O 0.16291(9) 0.6240(13) 0.4390(6) 0.0567(15) Uani 1 d
O2B O 0.10400(9) 0.8982(11) 0.6983(5) 0.0465(12) Uani 1 d
H2B H 0.0983 1.0109 0.6399 0.07 Uiso 1 calc
O2A O 0.10757(10) 0.3782(12) 0.5877(6) 0.0559(14) Uani 1 d
H2A H 0.1177 0.26 0.5912 0.084 Uiso 1 calc
N4 N 0.14776(10) 1.1166(12) 0.0366(7) 0.0449(14) Uani 1 d
H4A H 0.1374 1.2049 0.0806 0.054 Uiso 1 calc
H4B H 0.1505 1.1579 -0.0517 0.054 Uiso 1 calc
N1 N 0.18321(9) 0.5355(11) 0.2503(6) 0.0375(13) Uani 1 d
O5' O 0.26813(9) 0.1753(12) 0.1549(5) 0.0521(13) Uani 1 d
H5' H 0.2717 0.3242 0.1862 0.078 Uiso 1 calc
N3 N 0.15500(10) 0.8617(12) 0.2357(6) 0.0401(13) Uani 1 d
H3 H 0.144 0.9482 0.275 0.048 Uiso 1 calc
C1MB C 0.10586(12) 0.7278(14) 0.9350(8) 0.0410(15) Uani 1 d
C2MB C 0.09580(12) 0.9419(14) 0.8353(7) 0.0396(15) Uani 1 d
H2MB H 0.102 1.112 0.8735 0.048 Uiso 1 calc
C3MB C 0.06897(12) 0.9462(14) 0.8284(8) 0.0430(16) Uani 1 d
C8MB C 0.05766(15) 1.1141(19) 0.9161(9) 0.056(2) Uani 1 d
H8MB H 0.0665 1.2307 0.979 0.068 Uiso 1 calc
C7MB C 0.03358(16) 1.108(2) 0.9099(10) 0.067(2) Uani 1 d
H7MB H 0.0258 1.2207 0.9704 0.08 Uiso 1 calc
C6MB C 0.02032(15) 0.944(2) 0.8189(11) 0.069(3) Uani 1 d
H6MB H 0.0036 0.9422 0.8175 0.083 Uiso 1 calc
C5MB C 0.03124(15) 0.783(2) 0.7304(11) 0.067(2) Uani 1 d
H5MB H 0.0221 0.6721 0.6653 0.081 Uiso 1 calc
C4MB C 0.05570(15) 0.7816(18) 0.7355(9) 0.057(2) Uani 1 d
H4MB H 0.0633 0.6674 0.6752 0.068 Uiso 1 calc
C1MA C 0.11643(13) 0.2986(15) 0.3433(8) 0.0462(17) Uani 1 d
C2MA C 0.10249(14) 0.4627(16) 0.4419(8) 0.0487(17) Uani 1 d
H2MA H 0.1077 0.6469 0.4353 0.058 Uiso 1 calc
C3MA C 0.07614(14) 0.4477(16) 0.3926(8) 0.0497(18) Uani 1 d
C8MA C 0.06620(15) 0.625(2) 0.2948(10) 0.062(2) Uani 1 d
H8MA H 0.0757 0.7584 0.2606 0.074 Uiso 1 calc
C7MA C 0.04238(18) 0.613(2) 0.2453(11) 0.075(3) Uani 1 d
H7MA H 0.0357 0.7327 0.1757 0.09 Uiso 1 calc
C6MA C 0.02882(17) 0.425(2) 0.2984(11) 0.074(3) Uani 1 d
H6MA H 0.0124 0.4187 0.2678 0.089 Uiso 1 calc
C4MA C 0.06184(16) 0.2567(19) 0.4419(9) 0.060(2) Uani 1 d
H4MA H 0.0683 0.1314 0.509 0.072 Uiso 1 calc
C5MA C 0.03832(17) 0.249(2) 0.3938(12) 0.071(3) Uani 1 d
H5MA H 0.0286 0.1177 0.428 0.085 Uiso 1 calc
C4 C 0.15919(11) 0.9227(14) 0.1030(7) 0.0386(15) Uani 1 d
C5 C 0.17600(11) 0.7722(14) 0.0346(7) 0.0390(15) Uani 1 d
H5 H 0.1789 0.8051 -0.0622 0.047 Uiso 1 calc
C6 C 0.18755(12) 0.5826(14) 0.1116(7) 0.0396(15) Uani 1 d
H6 H 0.1988 0.4807 0.0688 0.047 Uiso 1 calc
C1' C 0.19633(13) 0.3343(14) 0.3431(7) 0.0411(15) Uani 1 d
H1' H 0.1849 0.234 0.3956 0.049 Uiso 1 calc
C4' C 0.23320(11) 0.1800(13) 0.2791(7) 0.0370(14) Uani 1 d
H4' H 0.2393 0.0398 0.3467 0.044 Uiso 1 calc
C5' C 0.24309(12) 0.1475(15) 0.1380(7) 0.0424(16) Uani 1 d
H5'1 H 0.2389 -0.026 0.0982 0.051 Uiso 1 calc
H5'2 H 0.2361 0.2787 0.069 0.051 Uiso 1 calc
C2 C 0.16671(11) 0.6734(16) 0.3147(7) 0.0424(16) Uani 1 d
C2' C 0.21453(11) 0.4629(15) 0.4534(7) 0.0403(15) Uani 1 d
H2'1 H 0.2177 0.3532 0.5402 0.048 Uiso 1 calc
H2'2 H 0.2089 0.6345 0.4828 0.048 Uiso 1 calc
O1W O 0.28861(10) 0.7030(13) 0.1984(6) 0.0629(16) Uani 1 d
H11W H 0.3012 0.758 0.2273 0.094 Uiso 1 d
H21W H 0.28 0.8253 0.1747 0.094 Uiso 1 d

loop_
_atom_site_aniso_label
_atom_site_aniso_U_11
_atom_site_aniso_U_22
_atom_site_aniso_U_33
_atom_site_aniso_U_23
_atom_site_aniso_U_13
_atom_site_aniso_U_12
O1' 0.044(2) 0.025(2) 0.052(2) -0.002(2) -0.0067(19) -0.002(2)
S3' 0.0434(8) 0.0221(7) 0.0451(8) -0.0028(6) -0.0044(6) -0.0025(6)
O1XB 0.056(3) 0.041(3) 0.047(3) 0.009(2) 0.006(2) 0.012(2)
O2W 0.070(4) 0.078(5) 0.059(3) -0.002(3) 0.001(3) -0.007(3)
O1YB 0.069(3) 0.037(3) 0.047(3) 0.003(2) 0.008(2) 0.008(2)
O3W 0.074(4) 0.065(5) 0.086(4) 0.019(4) 0.014(3) 0.007(3)
O1XA 0.062(3) 0.044(3) 0.048(3) 0.015(2) 0.006(2) 0.013(2)
O1YA 0.055(3) 0.039(3) 0.047(3) 0.013(2) 0.002(2) 0.004(2)
O2 0.054(3) 0.065(4) 0.052(3) 0.014(3) 0.009(2) 0.017(3)
O2B 0.050(3) 0.043(3) 0.046(2) 0.008(2) 0.005(2) 0.007(2)
O2A 0.069(3) 0.047(3) 0.051(3) 0.002(3) 0.002(2) 0.004(3)
N4 0.045(3) 0.031(3) 0.057(3) 0.011(3) -0.004(3) 0.001(3)
N1 0.039(3) 0.030(3) 0.043(3) 0.003(2) -0.002(2) -0.001(2)
O5' 0.050(3) 0.047(3) 0.059(3) -0.006(3) 0.005(2) 0.000(3)
N3 0.035(3) 0.035(3) 0.050(3) 0.006(3) 0.003(2) 0.002(2)
C1MB 0.041(4) 0.029(4) 0.053(4) 0.000(3) 0.003(3) -0.001(3)
C2MB 0.045(4) 0.030(4) 0.044(3) 0.003(3) 0.005(3) 0.001(3)
C3MB 0.046(4) 0.028(4) 0.054(4) 0.006(3) 0.002(3) -0.001(3)
C8MB 0.061(5) 0.046(5) 0.062(5) 0.003(4) 0.003(4) 0.006(4)
C7MB 0.060(5) 0.065(6) 0.078(6) 0.008(5) 0.015(4) 0.023(5)
C6MB 0.047(4) 0.064(7) 0.095(7) 0.019(5) -0.001(4) 0.001(4)
C5MB 0.050(5) 0.067(6) 0.084(6) 0.002(5) 0.006(4) -0.017(4)
C4MB 0.054(5) 0.046(5) 0.068(5) 0.004(4) 0.001(4) -0.006(4)
C1MA 0.053(4) 0.034(4) 0.049(4) 0.005(3) -0.005(3) 0.001(3)
C2MA 0.064(4) 0.030(4) 0.051(4) 0.008(3) 0.004(3) -0.001(4)
C3MA 0.061(4) 0.038(5) 0.052(4) 0.004(3) 0.012(3) 0.009(4)
C8MA 0.059(5) 0.053(5) 0.076(5) 0.018(5) 0.017(4) 0.016(4)
C7MA 0.068(6) 0.070(7) 0.087(6) 0.023(6) 0.008(5) 0.025(5)
C6MA 0.059(5) 0.072(8) 0.089(7) -0.012(6) 0.005(5) 0.013(5)
C4MA 0.073(6) 0.044(5) 0.062(5) 0.008(4) 0.000(4) -0.005(4)
C5MA 0.065(6) 0.051(6) 0.096(7) 0.003(5) 0.004(5) -0.008(5)
C4 0.035(3) 0.032(4) 0.047(3) 0.004(3) -0.005(3) -0.008(3)
C5 0.040(3) 0.031(4) 0.044(3) 0.006(3) -0.006(3) -0.002(3)
C6 0.036(3) 0.035(4) 0.047(4) 0.002(3) 0.001(3) -0.002(3)
C1' 0.042(4) 0.028(4) 0.051(4) 0.004(3) -0.003(3) -0.002(3)
C4' 0.042(3) 0.019(3) 0.048(3) 0.002(3) -0.008(3) 0.003(3)
C5' 0.052(4) 0.033(4) 0.041(3) 0.000(3) -0.003(3) 0.006(3)
C2 0.035(3) 0.043(4) 0.049(4) 0.002(3) 0.001(3) -0.003(3)
C2' 0.045(3) 0.033(4) 0.041(3) -0.002(3) -0.002(3) 0.004(3)
O1W 0.059(3) 0.046(4) 0.082(4) -0.010(3) -0.005(3) -0.001(3)

loop_
_atom_type_symbol
_atom_type_description
_atom_type_scat_dispersion_real
_atom_type_scat_dispersion_imag
_atom_type_scat_source
C C 0.0181 0.0091 'International Tables Vol C Tables 4.2.6.8 and 6.1.1.4'
H H 0 0 'International Tables Vol C Tables 4.2.6.8 and 6.1.1.4'
N N 0.0311 0.018 'International Tables Vol C Tables 4.2.6.8 and 6.1.1.4'
O O 0.0492 0.0322 'International Tables Vol C Tables 4.2.6.8 and 6.1.1.4'
S S 0.3331 0.5567 'International Tables Vol C Tables 4.2.6.8 and 6.1.1.4'

loop_
_geom_angle_atom_site_label_1
_geom_angle_atom_site_label_2
_geom_angle_atom_site_label_3
_geom_angle
C1' O1' C4' 114.1(5)
C2' S3' C4' 87.7(3)
C1MB O1XB H1XB 109.5
H12W O2W H22W 106.4
H13W O3W H23W 102.6
C2MB O2B H2B 109.5
C2MA O2A H2A 109.5
C4 N4 H4A 120
C4 N4 H4B 120
H4A N4 H4B 120
C6 N1 C2 121.5(6)
C6 N1 C1' 122.9(6)
C2 N1 C1' 115.6(6)
C5' O5' H5' 109.5
C4 N3 C2 123.7(6)
C4 N3 H3 118.1
C2 N3 H3 118.1
O1YB C1MB O1XB 125.1(7)
O1YB C1MB C2MB 122.0(6)
O1XB C1MB C2MB 112.9(6)
O2B C2MB C1MB 107.2(6)
O2B C2MB C3MB 112.5(5)
C1MB C2MB C3MB 110.6(6)
O2B C2MB H2MB 108.8
C1MB C2MB H2MB 108.8
C3MB C2MB H2MB 108.8
C4MB C3MB C8MB 119.6(7)
C4MB C3MB C2MB 120.1(7)
C8MB C3MB C2MB 120.3(7)
C7MB C8MB C3MB 118.8(9)
C7MB C8MB H8MB 120.6
C3MB C8MB H8MB 120.6
C8MB C7MB C6MB 121.9(9)
C8MB C7MB H7MB 119
C6MB C7MB H7MB 119
C5MB C6MB C7MB 119.6(9)
C5MB C6MB H6MB 120.2
C7MB C6MB H6MB 120.2
C6MB C5MB C4MB 119.9(9)
C6MB C5MB H5MB 120.1
C4MB C5MB H5MB 120.1
C3MB C4MB C5MB 120.2(9)
C3MB C4MB H4MB 119.9
C5MB C4MB H4MB 119.9
O1YA C1MA O1XA 123.0(8)
O1YA C1MA C2MA 118.9(7)
O1XA C1MA C2MA 118.1(7)
O2A C2MA C3MA 111.8(6)
O2A C2MA C1MA 109.5(6)
C3MA C2MA C1MA 110.1(6)
O2A C2MA H2MA 108.4
C3MA C2MA H2MA 108.4
C1MA C2MA H2MA 108.4
C8MA C3MA C4MA 118.5(8)
C8MA C3MA C2MA 119.6(7)
C4MA C3MA C2MA 121.9(7)
C3MA C8MA C7MA 120.9(9)
C3MA C8MA H8MA 119.6
C7MA C8MA H8MA 119.6
C6MA C7MA C8MA 118.9(9)
C6MA C7MA H7MA 120.6
C8MA C7MA H7MA 120.6
C5MA C6MA C7MA 121.0(10)
C5MA C6MA H6MA 119.5
C7MA C6MA H6MA 119.5
C5MA C4MA C3MA 120.0(8)
C5MA C4MA H4MA 120
C3MA C4MA H4MA 120
C6MA C5MA C4MA 120.7(10)
C6MA C5MA H5MA 119.6
C4MA C5MA H5MA 119.6
N4 C4 N3 119.7(7)
N4 C4 C5 121.7(6)
N3 C4 C5 118.6(6)
C6 C5 C4 118.1(6)
C6 C5 H5 121
C4 C5 H5 121
C5 C6 N1 120.7(7)
C5 C6 H6 119.6
N1 C6 H6 119.6
O1' C1' N1 109.4(5)
O1' C1' C2' 109.5(6)
N1 C1' C2' 110.6(6)
O1' C1' H1' 109.1
N1 C1' H1' 109.1
C2' C1' H1' 109.1
O1' C4' C5' 109.2(5)
O1' C4' S3' 106.4(4)
C5' C4' S3' 112.0(5)
O1' C4' H4' 109.7
C5' C4' H4' 109.7
S3' C4' H4' 109.7
O5' C5' C4' 110.6(5)
O5' C5' H5'1 109.5
C4' C5' H5'1 109.5
O5' C5' H5'2 109.5
C4' C5' H5'2 109.5
H5'1 C5' H5'2 108.1
O2 C2 N3 122.6(7)
O2 C2 N1 120.1(7)
N3 C2 N1 117.3(6)
C1' C2' S3' 104.1(5)
C1' C2' H2'1 110.9
S3' C2' H2'1 110.9
C1' C2' H2'2 110.9
S3' C2' H2'2 110.9
H2'1 C2' H2'2 108.9
H11W O1W H21W 108.2

loop_
_geom_bond_atom_site_label_1
_geom_bond_atom_site_label_2
_geom_bond_distance
O1' C1' 1.388(9)
O1' C4' 1.447(8)
S3' C2' 1.794(7)
S3' C4' 1.819(7)
O1XB C1MB 1.295(9)
O1XB H1XB 0.84
O2W H12W 0.8084
O2W H22W 0.8141
O1YB C1MB 1.211(9)
O3W H13W 0.8141
O3W H23W 1.0891
O1XA C1MA 1.271(9)
O1YA C1MA 1.245(9)
O2 C2 1.228(8)
O2B C2MB 1.422(8)
O2B H2B 0.84
O2A C2MA 1.430(9)
O2A H2A 0.84
N4 C4 1.316(9)
N4 H4A 0.88
N4 H4B 0.88
N1 C6 1.362(9)
N1 C2 1.366(9)
N1 C1' 1.504(9)
O5' C5' 1.428(8)
O5' H5' 0.84
N3 C4 1.322(9)
N3 C2 1.355(10)
N3 H3 0.88
C1MB C2MB 1.520(9)
C2MB C3MB 1.525(9)
C2MB H2MB 1
C3MB C4MB 1.384(11)
C3MB C8MB 1.394(12)
C8MB C7MB 1.369(12)
C8MB H8MB 0.95
C7MB C6MB 1.373(14)
C7MB H7MB 0.95
C6MB C5MB 1.365(15)
C6MB H6MB 0.95
C5MB C4MB 1.391(12)
C5MB H5MB 0.95
C4MB H4MB 0.95
C1MA C2MA 1.530(11)
C2MA C3MA 1.529(11)
C2MA H2MA 1
C3MA C8MA 1.376(11)
C3MA C4MA 1.388(12)
C8MA C7MA 1.392(13)
C8MA H8MA 0.95
C7MA C6MA 1.363(16)
C7MA H7MA 0.95
C6MA C5MA 1.349(15)
C6MA H6MA 0.95
C4MA C5MA 1.372(13)
C4MA H4MA 0.95
C5MA H5MA 0.95
C4 C5 1.432(10)
C5 C6 1.347(10)
C5 H5 0.95
C6 H6 0.95
C1' C2' 1.538(9)
C1' H1' 1
C4' C5' 1.492(9)
C4' H4' 1
C5' H5'1 0.99
C5' H5'2 0.99
C2' H2'1 0.99
C2' H2'2 0.99
O1W H11W 0.7951
O1W H21W 0.8159

loop_
_geom_torsion_atom_site_label_1
_geom_torsion_atom_site_label_2
_geom_torsion_atom_site_label_3
_geom_torsion_atom_site_label_4
_geom_torsion
O1YB C1MB C2MB O2B -9.2(9)
O1XB C1MB C2MB O2B 171.4(6)
O1YB C1MB C2MB C3MB 113.8(8)
O1XB C1MB C2MB C3MB -65.6(7)
O2B C2MB C3MB C4MB 36.4(9)
C1MB C2MB C3MB C4MB -83.5(8)
O2B C2MB C3MB C8MB -144.1(7)
C1MB C2MB C3MB C8MB 96.0(8)
C4MB C3MB C8MB C7MB 1.3(12)
C2MB C3MB C8MB C7MB -178.3(7)
C3MB C8MB C7MB C6MB -0.8(14)
C8MB C7MB C6MB C5MB -0.7(15)
C7MB C6MB C5MB C4MB 1.6(15)
C8MB C3MB C4MB C5MB -0.3(12)
C2MB C3MB C4MB C5MB 179.2(8)
C6MB C5MB C4MB C3MB -1.1(14)
O1YA C1MA C2MA O2A -163.1(7)
O1XA C1MA C2MA O2A 16.0(9)
O1YA C1MA C2MA C3MA 73.5(9)
O1XA C1MA C2MA C3MA -107.4(8)
O2A C2MA C3MA C8MA 147.6(8)
C1MA C2MA C3MA C8MA -90.3(9)
O2A C2MA C3MA C4MA -33.4(10)
C1MA C2MA C3MA C4MA 88.6(9)
C4MA C3MA C8MA C7MA -0.6(14)
C2MA C3MA C8MA C7MA 178.4(9)
C3MA C8MA C7MA C6MA 1.8(16)
C8MA C7MA C6MA C5MA -2.2(17)
C8MA C3MA C4MA C5MA -0.4(13)
C2MA C3MA C4MA C5MA -179.4(8)
C7MA C6MA C5MA C4MA 1.2(17)
C3MA C4MA C5MA C6MA 0.1(15)
C2 N3 C4 N4 -176.8(6)
C2 N3 C4 C5 4.0(10)
N4 C4 C5 C6 177.8(6)
N3 C4 C5 C6 -3.0(9)
C4 C5 C6 N1 0.3(10)
C2 N1 C6 C5 1.6(10)
C1' N1 C6 C5 -177.2(6)
C4' O1' C1' N1 113.9(6)
C4' O1' C1' C2' -7.3(7)
C6 N1 C1' O1' -16.4(8)
C2 N1 C1' O1' 164.7(6)
C6 N1 C1' C2' 104.2(7)
C2 N1 C1' C2' -74.7(7)
C1' O1' C4' C5' -143.0(6)
C1' O1' C4' S3' -21.8(6)
C2' S3' C4' O1' 35.3(4)
C2' S3' C4' C5' 154.6(5)
O1' C4' C5' O5' 176.5(5)
S3' C4' C5' O5' 58.8(7)
C4 N3 C2 O2 178.3(7)
C4 N3 C2 N1 -2.1(10)
C6 N1 C2 O2 178.8(7)
C1' N1 C2 O2 -2.2(9)
C6 N1 C2 N3 -0.8(9)
C1' N1 C2 N3 178.1(6)
O1' C1' C2' S3' 33.4(6)
N1 C1' C2' S3' -87.2(6)
C4' S3' C2' C1' -38.3(5)
